data_4330172
loop_
_publ_author_name
'Peter E. Sues'
'Alan J. Lough'
'Robert H. Morris'

_publ_section_title
;
 Synthesis, Characterization, and Activity of Yttrium(III) Nitrate
 Complexes Bearing Tripodal Phosphine Oxide and Mixed Phosphine-Phosphine
 Oxide Ligands
;
_journal_name_full 'Inorganic Chemistry'
_journal_page_first 9322
_journal_page_last 9332
_journal_paper_doi 10.1021/ic3010147
_journal_volume 51
_journal_year 2012
_chemical_formula_moiety 'C50 H57 N3 O12 P3 Y, C2 H3 N'
_chemical_formula_sum 'C52 H60 N4 O12 P3 Y'
_chemical_formula_weight 1114.86
_chemical_name_systematic
; 
 ? 
;
_space_group_IT_number 15
_symmetry_cell_setting monoclinic
_symmetry_space_group_name_Hall '-C 2yc'
_symmetry_space_group_name_H-M 'C 1 2/c 1'
_atom_sites_solution_hydrogens geom
_atom_sites_solution_primary direct
_atom_sites_solution_secondary difmap
_audit_creation_method SHELXL-97
_cell_angle_alpha 90.00
_cell_angle_beta 102.986(3)
_cell_angle_gamma 90.00
_cell_formula_units_Z 8
_cell_length_a 43.136(8)
_cell_length_b 13.667(3)
_cell_length_c 19.289(3)
_cell_measurement_reflns_used 9974
_cell_measurement_temperature 150(1)
_cell_measurement_theta_max 27.51
_cell_measurement_theta_min 2.49
_cell_volume 11081(4)
_computing_cell_refinement APEX2
_computing_data_collection 'APEX2 (Bruker, 2007)'
_computing_data_reduction 'SAINT (Bruker, 2007)'
_computing_molecular_graphics 'PLATON (Spek, 2009)'
_computing_publication_material 'SHELXTL (Sheldrick, 2008)'
_computing_structure_refinement 'SHELXL-97 (Sheldrick, 2008)'
_computing_structure_solution 'SHELXS-97 (Sheldrick, 2008)'
_diffrn_ambient_temperature 150(1)
_diffrn_measured_fraction_theta_full 0.988
_diffrn_measured_fraction_theta_max 0.988
_diffrn_measurement_device_type 'Bruker APEX-DUO'
_diffrn_measurement_method '\f and \w scans'
_diffrn_radiation_monochromator 'Bruker Triumph'
_diffrn_radiation_source 'fine-focus sealed tube'
_diffrn_radiation_type MoK\a
_diffrn_radiation_wavelength 0.71073
_diffrn_reflns_av_R_equivalents 0.0695
_diffrn_reflns_av_sigmaI/netI 0.0914
_diffrn_reflns_limit_h_max 56
_diffrn_reflns_limit_h_min -41
_diffrn_reflns_limit_k_max 16
_diffrn_reflns_limit_k_min -17
_diffrn_reflns_limit_l_max 11
_diffrn_reflns_limit_l_min -25
_diffrn_reflns_number 48915
_diffrn_reflns_theta_full 27.54
_diffrn_reflns_theta_max 27.54
_diffrn_reflns_theta_min 1.57
_diffrn_standards_number 0
_exptl_absorpt_coefficient_mu 1.201
_exptl_absorpt_correction_T_max 0.7456
_exptl_absorpt_correction_T_min 0.6911
_exptl_absorpt_correction_type multi-scan
_exptl_absorpt_process_details 'SADABS (Sheldrick, 1996)'
_exptl_crystal_colour colourless
_exptl_crystal_density_diffrn 1.337
_exptl_crystal_description plate
_exptl_crystal_F_000 4640
_exptl_crystal_size_max 0.18
_exptl_crystal_size_mid 0.15
_exptl_crystal_size_min 0.12
_refine_diff_density_max 0.623
_refine_diff_density_min -0.521
_refine_diff_density_rms 0.076
_refine_ls_extinction_method none
_refine_ls_goodness_of_fit_ref 1.000
_refine_ls_hydrogen_treatment constr
_refine_ls_matrix_type full
_refine_ls_number_parameters 660
_refine_ls_number_reflns 12660
_refine_ls_number_restraints 0
_refine_ls_restrained_S_all 1.000
_refine_ls_R_factor_all 0.1085
_refine_ls_R_factor_gt 0.0515
_refine_ls_shift/su_max 0.001
_refine_ls_shift/su_mean 0.000
_refine_ls_structure_factor_coef Fsqd
_refine_ls_weighting_details 'calc w=1/[\s^2^(Fo^2^)+(0.0648P)^2^] where P=(Fo^2^+2Fc^2^)/3'
_refine_ls_weighting_scheme calc
_refine_ls_wR_factor_gt 0.1130
_refine_ls_wR_factor_ref 0.1326
_reflns_number_gt 7755
_reflns_number_total 12660
_reflns_threshold_expression I>2\s(I)
_cod_data_source_file ic3010147_si_002_8.cif
_cod_data_source_block d1239_2d
_cod_original_cell_volume 11081(3)
_cod_original_sg_symbol_H-M 'C 2/c'
_cod_database_code 4330172

loop_
_symmetry_equiv_pos_as_xyz
'x, y, z'
'-x, y, -z+1/2'
'x+1/2, y+1/2, z'
'-x+1/2, y+1/2, -z+1/2'
'-x, -y, -z'
'x, -y, z-1/2'
'-x+1/2, -y+1/2, -z'
'x+1/2, -y+1/2, z-1/2'

loop_
_atom_site_label
_atom_site_type_symbol
_atom_site_fract_x
_atom_site_fract_y
_atom_site_fract_z
_atom_site_U_iso_or_equiv
_atom_site_adp_type
_atom_site_occupancy
_atom_site_symmetry_multiplicity
_atom_site_calc_flag
_atom_site_refinement_flags
Y1 Y 0.135841(7) 0.89112(2) 0.239056(16) 0.02549(10) Uani 1 1 d .
P2 P 0.180879(19) 0.88742(6) 0.10584(4) 0.02378(19) Uani 1 1 d .
P3 P 0.15691(2) 1.08798(6) 0.13709(4) 0.0248(2) Uani 1 1 d .
P1 P 0.094176(19) 0.92251(6) 0.05220(4) 0.0239(2) Uani 1 1 d .
O2 O 0.17349(5) 0.85857(16) 0.17543(10) 0.0275(5) Uani 1 1 d .
O3 O 0.14455(5) 1.04534(16) 0.19742(10) 0.0273(5) Uani 1 1 d .
O1 O 0.10491(5) 0.89078(16) 0.12839(11) 0.0281(5) Uani 1 1 d .
O5 O 0.18535(6) 0.93566(19) 0.32172(12) 0.0403(6) Uani 1 1 d .
O4 O 0.14601(6) 0.9155(2) 0.37056(13) 0.0555(8) Uani 1 1 d .
O6 O 0.19293(7) 0.9404(2) 0.43710(13) 0.0545(8) Uani 1 1 d .
O11 O 0.12094(6) 0.71920(19) 0.20655(13) 0.0410(6) Uani 1 1 d .
O10 O 0.15840(6) 0.7415(2) 0.29923(13) 0.0444(7) Uani 1 1 d .
O12 O 0.14172(8) 0.5928(2) 0.26885(17) 0.0612(8) Uani 1 1 d .
O7 O 0.08727(6) 0.8529(2) 0.27650(13) 0.0444(7) Uani 1 1 d .
O8 O 0.09719(6) 1.0063(2) 0.26841(13) 0.0478(7) Uani 1 1 d .
O9 O 0.05688(7) 0.9620(2) 0.31014(15) 0.0680(9) Uani 1 1 d .
N1 N 0.17521(8) 0.9313(2) 0.37828(15) 0.0384(8) Uani 1 1 d .
N3 N 0.14045(8) 0.6814(3) 0.25845(16) 0.0389(8) Uani 1 1 d .
N2 N 0.07981(7) 0.9410(3) 0.28601(15) 0.0429(8) Uani 1 1 d .
C1 C 0.15840(7) 0.9968(2) 0.06712(15) 0.0214(7) Uani 1 1 d .
H1A H 0.1717 1.0277 0.0369 0.026 Uiso 1 1 calc R
C2 C 0.12562(7) 0.9777(2) 0.01578(15) 0.0239(7) Uani 1 1 d .
H2A H 0.1292 0.9350 -0.0231 0.029 Uiso 1 1 calc R
H2B H 0.1176 1.0411 -0.0060 0.029 Uiso 1 1 calc R
C3 C 0.06228(7) 1.0096(2) 0.04283(16) 0.0241(7) Uani 1 1 d .
C4 C 0.04749(8) 1.0180(3) 0.09991(17) 0.0305(8) Uani 1 1 d .
H4A H 0.0551 0.9812 0.1421 0.037 Uiso 1 1 calc R
C5 C 0.02171(8) 1.0800(3) 0.09515(18) 0.0330(8) Uani 1 1 d .
C6 C 0.01081(8) 1.1326(3) 0.03292(18) 0.0340(8) Uani 1 1 d .
H6A H -0.0069 1.1749 0.0296 0.041 Uiso 1 1 calc R
C7 C 0.02512(8) 1.1253(3) -0.02509(18) 0.0323(8) Uani 1 1 d .
C8 C 0.05104(8) 1.0627(2) -0.01907(16) 0.0278(8) Uani 1 1 d .
H8A H 0.0612 1.0562 -0.0578 0.033 Uiso 1 1 calc R
C9 C 0.00572(9) 1.0911(3) 0.15727(19) 0.0465(11) Uani 1 1 d .
H9A H 0.0190 1.0606 0.1997 0.070 Uiso 1 1 calc R
H9B H -0.0151 1.0591 0.1458 0.070 Uiso 1 1 calc R
H9C H 0.0030 1.1607 0.1664 0.070 Uiso 1 1 calc R
C10 C 0.01303(10) 1.1832(3) -0.0916(2) 0.0478(10) Uani 1 1 d .
H10A H -0.0103 1.1808 -0.1040 0.072 Uiso 1 1 calc R
H10B H 0.0214 1.1553 -0.1305 0.072 Uiso 1 1 calc R
H10C H 0.0200 1.2513 -0.0837 0.072 Uiso 1 1 calc R
C11 C 0.07925(7) 0.8183(2) -0.00259(17) 0.0273(8) Uani 1 1 d .
C12 C 0.06802(7) 0.7392(3) 0.03094(19) 0.0319(8) Uani 1 1 d .
H12A H 0.0702 0.7399 0.0810 0.038 Uiso 1 1 calc R
C13 C 0.05383(9) 0.6601(3) -0.0086(2) 0.0417(10) Uani 1 1 d .
C14 C 0.05142(9) 0.6610(3) -0.0812(2) 0.0441(10) Uani 1 1 d .
H14A H 0.0417 0.6069 -0.1086 0.053 Uiso 1 1 calc R
C15 C 0.06265(9) 0.7377(3) -0.1160(2) 0.0427(10) Uani 1 1 d .
C16 C 0.07621(8) 0.8172(3) -0.07570(17) 0.0323(8) Uani 1 1 d .
H16A H 0.0835 0.8715 -0.0984 0.039 Uiso 1 1 calc R
C17 C 0.04052(11) 0.5763(3) 0.0267(3) 0.0634(13) Uani 1 1 d .
H17A H 0.0565 0.5542 0.0682 0.095 Uiso 1 1 calc R
H17B H 0.0350 0.5222 -0.0072 0.095 Uiso 1 1 calc R
H17C H 0.0215 0.5982 0.0419 0.095 Uiso 1 1 calc R
C18 C 0.06068(11) 0.7360(4) -0.1954(2) 0.0643(13) Uani 1 1 d .
H18A H 0.0637 0.8024 -0.2119 0.096 Uiso 1 1 calc R
H18B H 0.0398 0.7115 -0.2201 0.096 Uiso 1 1 calc R
H18C H 0.0773 0.6930 -0.2055 0.096 Uiso 1 1 calc R
C19 C 0.16935(7) 0.7915(2) 0.04099(16) 0.0259(7) Uani 1 1 d .
C20 C 0.15664(8) 0.7069(2) 0.06382(18) 0.0311(8) Uani 1 1 d .
H20A H 0.1561 0.6999 0.1125 0.037 Uiso 1 1 calc R
C21 C 0.14479(8) 0.6327(3) 0.0159(2) 0.0370(9) Uani 1 1 d .
C22 C 0.14503(9) 0.6455(3) -0.05508(19) 0.0396(9) Uani 1 1 d .
H22A H 0.1365 0.5955 -0.0881 0.048 Uiso 1 1 calc R
C23 C 0.15742(8) 0.7296(3) -0.07989(18) 0.0361(9) Uani 1 1 d .
C24 C 0.16977(8) 0.8026(3) -0.03100(17) 0.0315(8) Uani 1 1 d .
H24A H 0.1785 0.8602 -0.0466 0.038 Uiso 1 1 calc R
C25 C 0.13197(10) 0.5404(3) 0.0420(2) 0.0543(12) Uani 1 1 d .
H25A H 0.1124 0.5209 0.0084 0.081 Uiso 1 1 calc R
H25B H 0.1274 0.5522 0.0888 0.081 Uiso 1 1 calc R
H25C H 0.1478 0.4881 0.0457 0.081 Uiso 1 1 calc R
C26 C 0.15708(10) 0.7426(3) -0.15776(19) 0.0521(11) Uani 1 1 d .
H26A H 0.1436 0.6921 -0.1855 0.078 Uiso 1 1 calc R
H26B H 0.1788 0.7366 -0.1649 0.078 Uiso 1 1 calc R
H26C H 0.1486 0.8074 -0.1735 0.078 Uiso 1 1 calc R
C27 C 0.22252(8) 0.9165(2) 0.11922(17) 0.0275(8) Uani 1 1 d .
C28 C 0.24066(8) 0.9164(2) 0.18853(17) 0.0300(8) Uani 1 1 d .
H28A H 0.2310 0.9007 0.2268 0.036 Uiso 1 1 calc R
C29 C 0.27293(8) 0.9393(3) 0.20239(18) 0.0355(9) Uani 1 1 d .
C30 C 0.28608(8) 0.9645(3) 0.14484(19) 0.0383(9) Uani 1 1 d .
H30A H 0.3080 0.9812 0.1537 0.046 Uiso 1 1 calc R
C31 C 0.26838(8) 0.9659(3) 0.07546(18) 0.0360(9) Uani 1 1 d .
C32 C 0.23651(8) 0.9401(3) 0.06251(18) 0.0321(8) Uani 1 1 d .
H32A H 0.2241 0.9386 0.0151 0.039 Uiso 1 1 calc R
C33 C 0.29307(10) 0.9375(3) 0.2778(2) 0.0543(11) Uani 1 1 d .
H33A H 0.3108 0.9835 0.2818 0.081 Uiso 1 1 calc R
H33B H 0.3014 0.8714 0.2893 0.081 Uiso 1 1 calc R
H33C H 0.2800 0.9564 0.3111 0.081 Uiso 1 1 calc R
C34 C 0.28301(9) 0.9950(3) 0.01450(19) 0.0528(12) Uani 1 1 d .
H34A H 0.2673 1.0310 -0.0210 0.079 Uiso 1 1 calc R
H34B H 0.2896 0.9362 -0.0074 0.079 Uiso 1 1 calc R
H34C H 0.3016 1.0368 0.0323 0.079 Uiso 1 1 calc R
C35 C 0.19652(8) 1.1331(2) 0.16893(17) 0.0274(8) Uani 1 1 d .
C36 C 0.20888(8) 1.1309(2) 0.24164(17) 0.0312(8) Uani 1 1 d .
H36A H 0.1961 1.1072 0.2721 0.037 Uiso 1 1 calc R
C37 C 0.23957(9) 1.1626(3) 0.27092(17) 0.0338(8) Uani 1 1 d .
C38 C 0.25787(9) 1.1960(3) 0.22533(19) 0.0387(9) Uani 1 1 d .
H38A H 0.2791 1.2168 0.2447 0.046 Uiso 1 1 calc R
C39 C 0.24617(9) 1.1999(3) 0.15167(18) 0.0363(9) Uani 1 1 d .
C40 C 0.21528(8) 1.1683(3) 0.12366(17) 0.0328(8) Uani 1 1 d .
H40A H 0.2068 1.1706 0.0738 0.039 Uiso 1 1 calc R
C41 C 0.25252(10) 1.1590(3) 0.35071(18) 0.0529(11) Uani 1 1 d .
H41A H 0.2442 1.1011 0.3703 0.079 Uiso 1 1 calc R
H41B H 0.2460 1.2180 0.3725 0.079 Uiso 1 1 calc R
H41C H 0.2758 1.1556 0.3609 0.079 Uiso 1 1 calc R
C42 C 0.26676(9) 1.2365(3) 0.1038(2) 0.0563(12) Uani 1 1 d .
H42A H 0.2584 1.2123 0.0553 0.084 Uiso 1 1 calc R
H42B H 0.2886 1.2128 0.1212 0.084 Uiso 1 1 calc R
H42C H 0.2667 1.3082 0.1036 0.084 Uiso 1 1 calc R
C43 C 0.13105(8) 1.1828(2) 0.09268(16) 0.0267(7) Uani 1 1 d .
C44 C 0.13404(8) 1.2200(2) 0.02712(16) 0.0279(8) Uani 1 1 d .
H44A H 0.1512 1.1986 0.0073 0.034 Uiso 1 1 calc R
C45 C 0.11250(9) 1.2875(2) -0.00974(17) 0.0316(8) Uani 1 1 d .
C46 C 0.08792(9) 1.3186(3) 0.02171(18) 0.0333(8) Uani 1 1 d .
H46A H 0.0727 1.3640 -0.0031 0.040 Uiso 1 1 calc R
C47 C 0.08505(8) 1.2853(2) 0.08793(18) 0.0311(8) Uani 1 1 d .
C48 C 0.10642(8) 1.2160(2) 0.12229(17) 0.0304(8) Uani 1 1 d .
H48A H 0.1042 1.1906 0.1668 0.036 Uiso 1 1 calc R
C49 C 0.11493(10) 1.3243(3) -0.08218(17) 0.0456(10) Uani 1 1 d .
H49A H 0.1373 1.3362 -0.0825 0.068 Uiso 1 1 calc R
H49B H 0.1029 1.3854 -0.0928 0.068 Uiso 1 1 calc R
H49C H 0.1061 1.2752 -0.1183 0.068 Uiso 1 1 calc R
C50 C 0.05854(9) 1.3231(3) 0.1200(2) 0.0457(10) Uani 1 1 d .
H50A H 0.0408 1.3447 0.0819 0.069 Uiso 1 1 calc R
H50B H 0.0663 1.3783 0.1515 0.069 Uiso 1 1 calc R
H50C H 0.0513 1.2708 0.1473 0.069 Uiso 1 1 calc R
N1S N 0.02755(16) 0.5734(4) 0.3465(3) 0.117(2) Uani 1 1 d .
C1S C 0.05142(15) 0.6268(6) 0.2386(3) 0.126(3) Uani 1 1 d .
H1S1 H 0.0728 0.5990 0.2444 0.189 Uiso 1 1 calc R
H1S2 H 0.0526 0.6983 0.2366 0.189 Uiso 1 1 calc R
H1S3 H 0.0377 0.6022 0.1945 0.189 Uiso 1 1 calc R
C2S C 0.03834(15) 0.5986(4) 0.2982(3) 0.0910(18) Uani 1 1 d .

loop_
_atom_site_aniso_label
_atom_site_aniso_U_11
_atom_site_aniso_U_22
_atom_site_aniso_U_33
_atom_site_aniso_U_23
_atom_site_aniso_U_13
_atom_site_aniso_U_12
Y1 0.02319(18) 0.0310(2) 0.02285(16) 0.00353(14) 0.00638(13) 0.00122(16)
P2 0.0200(4) 0.0277(5) 0.0241(4) 0.0015(4) 0.0060(3) 0.0019(4)
P3 0.0251(5) 0.0262(5) 0.0225(4) 0.0005(3) 0.0040(4) -0.0018(4)
P1 0.0185(4) 0.0274(5) 0.0245(4) 0.0003(4) 0.0025(4) -0.0015(4)
O2 0.0260(13) 0.0318(14) 0.0257(11) 0.0049(10) 0.0081(10) 0.0059(10)
O3 0.0312(13) 0.0268(13) 0.0245(11) 0.0012(10) 0.0075(10) -0.0001(11)
O1 0.0219(12) 0.0346(14) 0.0256(11) 0.0031(10) 0.0005(10) -0.0003(11)
O5 0.0400(15) 0.0506(17) 0.0283(13) 0.0076(12) 0.0037(12) -0.0081(13)
O4 0.0326(16) 0.099(3) 0.0332(14) -0.0119(14) 0.0051(12) 0.0109(16)
O6 0.0515(18) 0.077(2) 0.0284(14) -0.0187(14) -0.0044(13) 0.0100(16)
O11 0.0400(16) 0.0389(16) 0.0412(14) 0.0090(12) 0.0031(13) 0.0036(13)
O10 0.0436(17) 0.0439(18) 0.0406(15) 0.0095(13) -0.0011(13) 0.0031(14)
O12 0.076(2) 0.0304(19) 0.074(2) 0.0094(15) 0.0108(17) 0.0140(15)
O7 0.0366(16) 0.0542(19) 0.0470(15) 0.0003(13) 0.0192(13) -0.0044(14)
O8 0.0497(17) 0.0504(18) 0.0503(16) 0.0092(13) 0.0262(14) 0.0095(14)
O9 0.0477(18) 0.103(3) 0.0644(19) 0.0141(18) 0.0361(16) 0.0237(18)
N1 0.0363(19) 0.047(2) 0.0280(16) -0.0073(14) -0.0010(15) 0.0086(16)
N3 0.043(2) 0.034(2) 0.0418(19) 0.0030(16) 0.0141(17) 0.0053(17)
N2 0.0325(19) 0.067(3) 0.0319(16) 0.0090(16) 0.0123(15) 0.0137(18)
C1 0.0184(17) 0.0256(18) 0.0189(14) 0.0001(13) 0.0014(13) -0.0028(14)
C2 0.0214(18) 0.027(2) 0.0235(16) -0.0006(14) 0.0056(14) -0.0015(15)
C3 0.0185(17) 0.0240(19) 0.0282(17) -0.0038(14) 0.0022(14) -0.0047(14)
C4 0.0227(18) 0.038(2) 0.0312(18) -0.0007(15) 0.0063(15) -0.0008(16)
C5 0.0220(19) 0.041(2) 0.0369(19) -0.0072(17) 0.0083(16) -0.0019(16)
C6 0.0206(18) 0.037(2) 0.043(2) -0.0070(17) 0.0036(16) 0.0051(16)
C7 0.0261(19) 0.033(2) 0.0349(19) 0.0021(16) 0.0018(15) 0.0044(16)
C8 0.0257(19) 0.030(2) 0.0274(17) -0.0015(15) 0.0059(15) -0.0014(16)
C9 0.029(2) 0.071(3) 0.044(2) -0.007(2) 0.0152(18) 0.004(2)
C10 0.043(2) 0.050(3) 0.048(2) 0.012(2) 0.0063(19) 0.015(2)
C11 0.0194(18) 0.027(2) 0.0338(18) -0.0020(15) 0.0018(15) -0.0005(15)
C12 0.0209(19) 0.031(2) 0.043(2) 0.0029(16) 0.0037(16) 0.0009(16)
C13 0.031(2) 0.027(2) 0.067(3) -0.0038(19) 0.012(2) -0.0010(18)
C14 0.034(2) 0.032(2) 0.060(3) -0.014(2) -0.003(2) -0.0004(18)
C15 0.037(2) 0.044(3) 0.043(2) -0.0154(19) -0.0006(18) -0.0004(19)
C16 0.029(2) 0.030(2) 0.0354(19) -0.0018(16) 0.0023(16) 0.0008(16)
C17 0.064(3) 0.038(3) 0.091(4) -0.004(2) 0.022(3) -0.013(2)
C18 0.066(3) 0.074(4) 0.049(3) -0.026(2) 0.006(2) -0.005(3)
C19 0.0171(17) 0.027(2) 0.0340(18) -0.0025(15) 0.0073(14) 0.0034(15)
C20 0.0263(19) 0.032(2) 0.0374(19) 0.0004(16) 0.0117(16) 0.0041(16)
C21 0.031(2) 0.028(2) 0.054(2) -0.0016(17) 0.0154(18) 0.0003(17)
C22 0.034(2) 0.037(2) 0.047(2) -0.0122(18) 0.0087(18) -0.0014(18)
C23 0.033(2) 0.039(2) 0.037(2) -0.0080(17) 0.0105(17) 0.0018(18)
C24 0.028(2) 0.034(2) 0.0349(18) -0.0041(16) 0.0125(16) 0.0006(16)
C25 0.065(3) 0.034(3) 0.071(3) -0.006(2) 0.030(2) -0.013(2)
C26 0.064(3) 0.057(3) 0.039(2) -0.011(2) 0.018(2) -0.002(2)
C27 0.0222(18) 0.031(2) 0.0292(17) -0.0005(14) 0.0047(15) 0.0007(15)
C28 0.029(2) 0.028(2) 0.0330(18) 0.0018(15) 0.0056(16) 0.0008(16)
C29 0.031(2) 0.033(2) 0.037(2) -0.0007(16) -0.0039(17) 0.0017(17)
C30 0.0226(19) 0.043(2) 0.048(2) -0.0014(18) 0.0061(17) -0.0005(17)
C31 0.025(2) 0.045(2) 0.037(2) -0.0020(17) 0.0054(16) -0.0008(18)
C32 0.0233(19) 0.041(2) 0.0313(18) 0.0016(16) 0.0045(15) 0.0050(17)
C33 0.036(2) 0.074(3) 0.044(2) 0.001(2) -0.0090(19) -0.007(2)
C34 0.029(2) 0.087(3) 0.045(2) 0.001(2) 0.0151(19) -0.010(2)
C35 0.0282(19) 0.0230(19) 0.0284(17) -0.0034(14) 0.0004(15) -0.0038(15)
C36 0.033(2) 0.031(2) 0.0275(17) -0.0003(15) 0.0023(16) -0.0019(16)
C37 0.036(2) 0.030(2) 0.0306(18) -0.0007(16) -0.0023(16) -0.0016(17)
C38 0.031(2) 0.037(2) 0.043(2) -0.0019(18) -0.0023(17) -0.0118(18)
C39 0.035(2) 0.034(2) 0.038(2) 0.0020(16) 0.0024(17) -0.0101(18)
C40 0.036(2) 0.033(2) 0.0261(17) 0.0009(15) 0.0008(16) -0.0075(17)
C41 0.057(3) 0.060(3) 0.034(2) 0.001(2) -0.005(2) -0.014(2)
C42 0.038(2) 0.079(3) 0.047(2) 0.011(2) 0.002(2) -0.027(2)
C43 0.0274(19) 0.0257(19) 0.0257(16) -0.0029(14) 0.0035(15) -0.0042(15)
C44 0.031(2) 0.027(2) 0.0266(17) -0.0042(14) 0.0077(15) -0.0019(16)
C45 0.041(2) 0.023(2) 0.0272(17) -0.0002(15) 0.0005(16) -0.0049(17)
C46 0.038(2) 0.022(2) 0.0369(19) -0.0010(16) 0.0009(17) 0.0013(16)
C47 0.032(2) 0.0223(19) 0.0384(19) -0.0015(15) 0.0068(16) -0.0011(16)
C48 0.035(2) 0.027(2) 0.0291(17) -0.0007(15) 0.0081(16) -0.0031(17)
C49 0.068(3) 0.040(2) 0.0288(19) 0.0057(17) 0.011(2) 0.008(2)
C50 0.046(2) 0.043(3) 0.051(2) 0.0032(19) 0.019(2) 0.010(2)
N1S 0.187(6) 0.076(4) 0.090(4) 0.027(3) 0.037(4) 0.023(4)
C1S 0.107(5) 0.191(8) 0.081(4) 0.005(5) 0.022(4) -0.065(5)
C2S 0.092(5) 0.090(5) 0.084(4) 0.003(4) 0.003(4) -0.005(4)

loop_
_atom_type_symbol
_atom_type_description
_atom_type_scat_dispersion_real
_atom_type_scat_dispersion_imag
_atom_type_scat_source
C C 0.0033 0.0016 'International Tables Vol C Tables 4.2.6.8 and 6.1.1.4'
H H 0.0000 0.0000 'International Tables Vol C Tables 4.2.6.8 and 6.1.1.4'
N N 0.0061 0.0033 'International Tables Vol C Tables 4.2.6.8 and 6.1.1.4'
O O 0.0106 0.0060 'International Tables Vol C Tables 4.2.6.8 and 6.1.1.4'
P P 0.1023 0.0942 'International Tables Vol C Tables 4.2.6.8 and 6.1.1.4'
Y Y -2.7962 3.5667 'International Tables Vol C Tables 4.2.6.8 and 6.1.1.4'

loop_
_geom_angle_atom_site_label_1
_geom_angle_atom_site_label_2
_geom_angle_atom_site_label_3
_geom_angle
O1 Y1 O2 80.32(8)
O1 Y1 O3 77.32(8)
O2 Y1 O3 78.52(7)
O1 Y1 O7 85.07(8)
O2 Y1 O7 152.10(9)
O3 Y1 O7 121.22(9)
O1 Y1 O5 150.12(7)
O2 Y1 O5 77.08(8)
O3 Y1 O5 79.23(8)
O7 Y1 O5 123.25(8)
O1 Y1 O10 122.50(9)
O2 Y1 O10 80.62(8)
O3 Y1 O10 148.02(8)
O7 Y1 O10 87.51(9)
O5 Y1 O10 72.63(9)
O1 Y1 O8 86.06(8)
O2 Y1 O8 148.27(8)
O3 Y1 O8 70.55(8)
O7 Y1 O8 52.45(9)
O5 Y1 O8 103.29(9)
O10 Y1 O8 130.34(8)
O1 Y1 O11 72.13(8)
O2 Y1 O11 81.67(8)
O3 Y1 O11 145.88(8)
O7 Y1 O11 71.24(9)
O5 Y1 O11 122.77(9)
O10 Y1 O11 51.66(9)
O8 Y1 O11 121.09(9)
O1 Y1 O4 153.60(8)
O2 Y1 O4 125.92(8)
O3 Y1 O4 103.05(9)
O7 Y1 O4 72.07(9)
O5 Y1 O4 51.26(8)
O10 Y1 O4 70.65(9)
O8 Y1 O4 69.70(9)
O11 Y1 O4 111.07(9)
O1 Y1 N2 86.41(8)
O2 Y1 N2 166.49(8)
O3 Y1 N2 96.19(9)
O7 Y1 N2 26.34(9)
O5 Y1 N2 114.43(9)
O10 Y1 N2 108.98(9)
O8 Y1 N2 26.18(9)
O11 Y1 N2 96.72(10)
O4 Y1 N2 67.24(8)
O1 Y1 N1 169.15(9)
O2 Y1 N1 101.28(8)
O3 Y1 N1 92.41(8)
O7 Y1 N1 97.53(9)
O5 Y1 N1 25.72(7)
O10 Y1 N1 68.25(9)
O8 Y1 N1 87.22(9)
O11 Y1 N1 118.69(9)
O4 Y1 N1 25.61(8)
N2 Y1 N1 91.29(9)
O1 Y1 N3 97.45(9)
O2 Y1 N3 80.81(8)
O3 Y1 N3 159.25(7)
O7 Y1 N3 77.67(9)
O5 Y1 N3 97.95(9)
O10 Y1 N3 25.89(8)
O8 Y1 N3 129.62(8)
O11 Y1 N3 25.79(8)
O4 Y1 N3 90.54(9)
N2 Y1 N3 103.57(9)
N1 Y1 N3 93.40(9)
O2 P2 C27 109.59(14)
O2 P2 C19 110.39(14)
C27 P2 C19 111.75(14)
O2 P2 C1 112.16(12)
C27 P2 C1 107.19(15)
C19 P2 C1 105.68(15)
O3 P3 C35 110.21(14)
O3 P3 C43 111.03(13)
C35 P3 C43 110.92(15)
O3 P3 C1 112.37(13)
C35 P3 C1 107.19(14)
C43 P3 C1 104.95(14)
O1 P1 C3 110.49(13)
O1 P1 C11 109.64(14)
C3 P1 C11 107.44(15)
O1 P1 C2 113.81(14)
C3 P1 C2 107.80(15)
C11 P1 C2 107.41(14)
P2 O2 Y1 138.38(13)
P3 O3 Y1 137.31(12)
P1 O1 Y1 156.17(14)
N1 O5 Y1 97.5(2)
N1 O4 Y1 94.95(18)
N3 O11 Y1 95.7(2)
N3 O10 Y1 97.2(2)
N2 O7 Y1 95.89(19)
N2 O8 Y1 94.8(2)
O6 N1 O4 122.0(3)
O6 N1 O5 122.0(3)
O4 N1 O5 116.0(3)
O6 N1 Y1 174.5(2)
O4 N1 Y1 59.44(17)
O5 N1 Y1 56.77(17)
O12 N3 O11 122.1(3)
O12 N3 O10 122.5(3)
O11 N3 O10 115.4(3)
O12 N3 Y1 177.4(2)
O11 N3 Y1 58.53(18)
O10 N3 Y1 56.95(17)
O9 N2 O8 121.2(4)
O9 N2 O7 122.2(3)
O8 N2 O7 116.6(3)
O9 N2 Y1 176.2(2)
O8 N2 Y1 59.04(16)
O7 N2 Y1 57.77(15)
C2 C1 P2 116.2(2)
C2 C1 P3 113.7(2)
P2 C1 P3 110.60(15)
C2 C1 H1A 105.0
P2 C1 H1A 105.0
P3 C1 H1A 105.0
C1 C2 P1 118.18(19)
C1 C2 H2A 107.8
P1 C2 H2A 107.8
C1 C2 H2B 107.8
P1 C2 H2B 107.8
H2A C2 H2B 107.1
C8 C3 C4 120.1(3)
C8 C3 P1 123.0(2)
C4 C3 P1 116.8(3)
C5 C4 C3 120.1(3)
C5 C4 H4A 120.0
C3 C4 H4A 120.0
C4 C5 C6 119.0(3)
C4 C5 C9 120.6(3)
C6 C5 C9 120.3(3)
C5 C6 C7 122.1(3)
C5 C6 H6A 119.0
C7 C6 H6A 119.0
C8 C7 C6 117.9(3)
C8 C7 C10 121.0(3)
C6 C7 C10 121.1(3)
C3 C8 C7 120.8(3)
C3 C8 H8A 119.6
C7 C8 H8A 119.6
C5 C9 H9A 109.5
C5 C9 H9B 109.5
H9A C9 H9B 109.5
C5 C9 H9C 109.5
H9A C9 H9C 109.5
H9B C9 H9C 109.5
C7 C10 H10A 109.5
C7 C10 H10B 109.5
H10A C10 H10B 109.5
C7 C10 H10C 109.5
H10A C10 H10C 109.5
H10B C10 H10C 109.5
C16 C11 C12 119.8(3)
C16 C11 P1 123.0(3)
C12 C11 P1 117.0(2)
C13 C12 C11 120.3(3)
C13 C12 H12A 119.8
C11 C12 H12A 119.8
C14 C13 C12 118.3(3)
C14 C13 C17 120.9(4)
C12 C13 C17 120.7(4)
C13 C14 C15 122.8(4)
C13 C14 H14A 118.6
C15 C14 H14A 118.6
C16 C15 C14 118.0(3)
C16 C15 C18 120.0(4)
C14 C15 C18 122.0(4)
C15 C16 C11 120.7(3)
C15 C16 H16A 119.6
C11 C16 H16A 119.6
C13 C17 H17A 109.5
C13 C17 H17B 109.5
H17A C17 H17B 109.5
C13 C17 H17C 109.5
H17A C17 H17C 109.5
H17B C17 H17C 109.5
C15 C18 H18A 109.5
C15 C18 H18B 109.5
H18A C18 H18B 109.5
C15 C18 H18C 109.5
H18A C18 H18C 109.5
H18B C18 H18C 109.5
C20 C19 C24 119.9(3)
C20 C19 P2 116.8(2)
C24 C19 P2 123.0(3)
C21 C20 C19 120.5(3)
C21 C20 H20A 119.8
C19 C20 H20A 119.8
C22 C21 C20 118.8(3)
C22 C21 C25 121.4(4)
C20 C21 C25 119.7(3)
C21 C22 C23 122.2(3)
C21 C22 H22A 118.9
C23 C22 H22A 118.9
C24 C23 C22 118.3(3)
C24 C23 C26 120.4(3)
C22 C23 C26 121.2(3)
C23 C24 C19 120.3(3)
C23 C24 H24A 119.9
C19 C24 H24A 119.9
C21 C25 H25A 109.5
C21 C25 H25B 109.5
H25A C25 H25B 109.5
C21 C25 H25C 109.5
H25A C25 H25C 109.5
H25B C25 H25C 109.5
C23 C26 H26A 109.5
C23 C26 H26B 109.5
H26A C26 H26B 109.5
C23 C26 H26C 109.5
H26A C26 H26C 109.5
H26B C26 H26C 109.5
C28 C27 C32 120.2(3)
C28 C27 P2 117.8(2)
C32 C27 P2 122.0(3)
C27 C28 C29 120.5(3)
C27 C28 H28A 119.8
C29 C28 H28A 119.8
C28 C29 C30 118.0(3)
C28 C29 C33 120.8(3)
C30 C29 C33 121.2(3)
C31 C30 C29 122.5(3)
C31 C30 H30A 118.8
C29 C30 H30A 118.8
C30 C31 C32 118.7(3)
C30 C31 C34 121.4(3)
C32 C31 C34 119.9(3)
C31 C32 C27 120.1(3)
C31 C32 H32A 119.9
C27 C32 H32A 119.9
C29 C33 H33A 109.5
C29 C33 H33B 109.5
H33A C33 H33B 109.5
C29 C33 H33C 109.5
H33A C33 H33C 109.5
H33B C33 H33C 109.5
C31 C34 H34A 109.5
C31 C34 H34B 109.5
H34A C34 H34B 109.5
C31 C34 H34C 109.5
H34A C34 H34C 109.5
H34B C34 H34C 109.5
C36 C35 C40 119.6(3)
C36 C35 P3 117.4(2)
C40 C35 P3 123.0(3)
C35 C36 C37 121.4(3)
C35 C36 H36A 119.3
C37 C36 H36A 119.3
C38 C37 C36 118.2(3)
C38 C37 C41 121.5(3)
C36 C37 C41 120.3(3)
C37 C38 C39 122.1(3)
C37 C38 H38A 119.0
C39 C38 H38A 119.0
C40 C39 C38 118.6(3)
C40 C39 C42 120.8(3)
C38 C39 C42 120.6(3)
C39 C40 C35 120.1(3)
C39 C40 H40A 119.9
C35 C40 H40A 119.9
C37 C41 H41A 109.5
C37 C41 H41B 109.5
H41A C41 H41B 109.5
C37 C41 H41C 109.5
H41A C41 H41C 109.5
H41B C41 H41C 109.5
C39 C42 H42A 109.5
C39 C42 H42B 109.5
H42A C42 H42B 109.5
C39 C42 H42C 109.5
H42A C42 H42C 109.5
H42B C42 H42C 109.5
C48 C43 C44 119.3(3)
C48 C43 P3 119.3(2)
C44 C43 P3 121.4(2)
C45 C44 C43 121.3(3)
C45 C44 H44A 119.4
C43 C44 H44A 119.4
C44 C45 C46 117.7(3)
C44 C45 C49 121.2(3)
C46 C45 C49 121.1(3)
C47 C46 C45 122.2(3)
C47 C46 H46A 118.9
C45 C46 H46A 118.9
C48 C47 C46 118.6(3)
C48 C47 C50 121.6(3)
C46 C47 C50 119.9(3)
C47 C48 C43 121.0(3)
C47 C48 H48A 119.5
C43 C48 H48A 119.5
C45 C49 H49A 109.5
C45 C49 H49B 109.5
H49A C49 H49B 109.5
C45 C49 H49C 109.5
H49A C49 H49C 109.5
H49B C49 H49C 109.5
C47 C50 H50A 109.5
C47 C50 H50B 109.5
H50A C50 H50B 109.5
C47 C50 H50C 109.5
H50A C50 H50C 109.5
H50B C50 H50C 109.5
C2S C1S H1S1 109.5
C2S C1S H1S2 109.5
H1S1 C1S H1S2 109.5
C2S C1S H1S3 109.5
H1S1 C1S H1S3 109.5
H1S2 C1S H1S3 109.5
N1S C2S C1S 178.5(7)

loop_
_geom_bond_atom_site_label_1
_geom_bond_atom_site_label_2
_geom_bond_distance
Y1 O1 2.249(2)
Y1 O2 2.2887(19)
Y1 O3 2.316(2)
Y1 O7 2.422(2)
Y1 O5 2.438(2)
Y1 O10 2.443(3)
Y1 O8 2.450(2)
Y1 O11 2.479(3)
Y1 O4 2.497(2)
Y1 N2 2.848(3)
Y1 N1 2.889(3)
Y1 N3 2.892(4)
P2 O2 1.500(2)
P2 C27 1.801(3)
P2 C19 1.804(3)
P2 C1 1.846(3)
P3 O3 1.502(2)
P3 C35 1.790(3)
P3 C43 1.797(3)
P3 C1 1.849(3)
P1 O1 1.502(2)
P1 C3 1.797(3)
P1 C11 1.804(3)
P1 C2 1.825(3)
O5 N1 1.265(3)
O4 N1 1.253(4)
O6 N1 1.223(4)
O11 N3 1.265(4)
O10 N3 1.273(4)
O12 N3 1.226(4)
O7 N2 1.270(4)
O8 N2 1.261(4)
O9 N2 1.219(3)
C1 C2 1.555(4)
C1 H1A 1.0000
C2 H2A 0.9900
C2 H2B 0.9900
C3 C8 1.388(4)
C3 C4 1.396(4)
C4 C5 1.385(5)
C4 H4A 0.9500
C5 C6 1.388(5)
C5 C9 1.518(4)
C6 C7 1.398(4)
C6 H6A 0.9500
C7 C8 1.392(5)
C7 C10 1.497(5)
C8 H8A 0.9500
C9 H9A 0.9800
C9 H9B 0.9800
C9 H9C 0.9800
C10 H10A 0.9800
C10 H10B 0.9800
C10 H10C 0.9800
C11 C16 1.387(4)
C11 C12 1.401(4)
C12 C13 1.384(5)
C12 H12A 0.9500
C13 C14 1.382(5)
C13 C17 1.509(5)
C14 C15 1.390(5)
C14 H14A 0.9500
C15 C16 1.386(5)
C15 C18 1.514(5)
C16 H16A 0.9500
C17 H17A 0.9800
C17 H17B 0.9800
C17 H17C 0.9800
C18 H18A 0.9800
C18 H18B 0.9800
C18 H18C 0.9800
C19 C20 1.392(4)
C19 C24 1.401(4)
C20 C21 1.390(5)
C20 H20A 0.9500
C21 C22 1.383(5)
C21 C25 1.508(5)
C22 C23 1.397(5)
C22 H22A 0.9500
C23 C24 1.394(5)
C23 C26 1.509(5)
C24 H24A 0.9500
C25 H25A 0.9800
C25 H25B 0.9800
C25 H25C 0.9800
C26 H26A 0.9800
C26 H26B 0.9800
C26 H26C 0.9800
C27 C28 1.389(5)
C27 C32 1.401(4)
C28 C29 1.393(5)
C28 H28A 0.9500
C29 C30 1.398(5)
C29 C33 1.518(5)
C30 C31 1.384(5)
C30 H30A 0.9500
C31 C32 1.386(5)
C31 C34 1.508(4)
C32 H32A 0.9500
C33 H33A 0.9800
C33 H33B 0.9800
C33 H33C 0.9800
C34 H34A 0.9800
C34 H34B 0.9800
C34 H34C 0.9800
C35 C36 1.384(4)
C35 C40 1.402(4)
C36 C37 1.387(5)
C36 H36A 0.9500
C37 C38 1.385(5)
C37 C41 1.516(5)
C38 C39 1.398(5)
C38 H38A 0.9500
C39 C40 1.389(5)
C39 C42 1.504(5)
C40 H40A 0.9500
C41 H41A 0.9800
C41 H41B 0.9800
C41 H41C 0.9800
C42 H42A 0.9800
C42 H42B 0.9800
C42 H42C 0.9800
C43 C48 1.390(4)
C43 C44 1.395(4)
C44 C45 1.387(5)
C44 H44A 0.9500
C45 C46 1.401(5)
C45 C49 1.511(4)
C46 C47 1.388(4)
C46 H46A 0.9500
C47 C48 1.383(5)
C47 C50 1.508(4)
C48 H48A 0.9500
C49 H49A 0.9800
C49 H49B 0.9800
C49 H49C 0.9800
C50 H50A 0.9800
C50 H50B 0.9800
C50 H50C 0.9800
N1S C2S 1.182(7)
C1S C2S 1.442(8)
C1S H1S1 0.9800
C1S H1S2 0.9800
C1S H1S3 0.9800
